data_1532731
loop_
_publ_author_name
'Niermann, J.'
'Fehrmann, B.'
'Wolff, M.W.'
'Jeitschko, W.'

_publ_section_title
;
 Preparation and crystal structure of ternary rare-earth platinum metal
 aluminides R2 T3 Al9 (T= Rh, Ir, Pd) with (Y2 Co3 Ga9)-type structure and
 magnetic properties of the iridium compounds
;
_journal_name_full 'Journal of Solid State Chemistry'
_journal_page_first 2600
_journal_page_last 2609
_journal_volume 177
_journal_year 2004
_chemical_formula_sum 'Al9 Er2 Ir3'
_chemical_name_systematic 'Er2 Ir3 Al9'
_space_group_IT_number 63
_symmetry_space_group_name_Hall '-C 2c 2'
_symmetry_space_group_name_H-M 'C m c m'
_cell_angle_alpha 90
_cell_angle_beta 90
_cell_angle_gamma 90
_cell_formula_units_Z 4
_cell_length_a 13.138
_cell_length_b 7.585
_cell_length_c 9.338
_cell_volume 930.548
_citation_journal_id_ASTM JSSCBI
_cod_data_source_file Niermann_JSSCBI_2004_1793.cif
_cod_data_source_block Al9Er2Ir3
_cod_original_cell_volume 930.5479
_cod_database_code 1532731

loop_
_symmetry_equiv_pos_as_xyz
x,y,z
-x,-y,z+1/2
x,-y,-z
-x,y,-z+1/2
-x,-y,-z
x,y,-z-1/2
-x,y,z
x,-y,z-1/2
x+1/2,y+1/2,z
-x+1/2,-y+1/2,z+1/2
x+1/2,-y+1/2,-z
-x+1/2,y+1/2,-z+1/2
-x+1/2,-y+1/2,-z
x+1/2,y+1/2,-z-1/2
-x+1/2,y+1/2,z
x+1/2,-y+1/2,z-1/2

loop_
_atom_site_label
_atom_site_type_symbol
_atom_site_fract_x
_atom_site_fract_y
_atom_site_fract_z
_atom_site_occupancy
_atom_site_U_iso_or_equiv
Ir2 Ir 0 0 0 1 0.0
Al4 Al 0 0.123 0.25 0.73 0.0
Al6 Al 0.231 0.439 0.25 0.135 0.0
Ir1 Ir 0.3317 0 0 1 0.0
Al3 Al 0.1023 0.439 0.25 0.73 0.0
Al7 Al 0.3333 0.123 0.25 0.135 0.0
Er2 Er 0 0.3336 0.25 0.54 0.0
Al2 Al 0 0.3305 0.5526 1 0.0
Er1 Er 0.3342 0.3336 0.25 0.73 0.0
Al1 Al 0.1669 0.1652 0.0714 1 0.0
Al5 Al 0.4356 0.439 0.25 0.135 0.0
